data_4503514
loop_
_publ_author_name
'Takao, Koichiro'
'Noda, Kyoko'
'Morita, Yasuji'
'Nishimura, Kenji'
'Ikeda, Yasuhisa'

_publ_section_title
;
 Molecular and Crystal Structures of Uranyl Nitrate Complexes
 withN-Alkylated 2-Pyrrolidone Derivatives: Design and Optimization of
 Promising Precipitant for Uranyl Ion
;
_journal_issue 7
_journal_name_full 'Crystal Growth &amp; Design'
_journal_page_first 2364
_journal_paper_doi 10.1021/cg7012254
_journal_volume 8
_journal_year 2008
_chemical_formula_moiety 'C18 H34 N4 O10 U '
_chemical_formula_sum 'C18 H34 N4 O10 U'
_chemical_formula_weight 704.52
_chemical_name_systematic
; 
 ? 
;
_space_group_IT_number 2
_symmetry_cell_setting triclinic
_symmetry_Int_Tables_number 2
_symmetry_space_group_name_Hall '-P 1'
_symmetry_space_group_name_H-M 'P -1'
_atom_sites_solution_hydrogens geom
_atom_sites_solution_primary direct
_atom_sites_solution_secondary difmap
_audit_creation_method SHELXL-97
_cell_angle_alpha 100.12(2)
_cell_angle_beta 98.90(2)
_cell_angle_gamma 112.86(2)
_cell_formula_units_Z 2
_cell_length_a 9.764(3)
_cell_length_b 10.170(2)
_cell_length_c 14.481(5)
_cell_measurement_reflns_used 13235
_cell_measurement_temperature 173(2)
_cell_measurement_theta_max 27.5
_cell_measurement_theta_min 3.1
_cell_volume 1264.4(7)
_computing_cell_refinement PROCESS-AUTO
_computing_data_collection PROCESS-AUTO
_computing_data_reduction CrystalStructure
_computing_structure_refinement 'SHELXL-97 (Sheldrick, 1997)'
_computing_structure_solution SIR92
_diffrn_ambient_temperature 173(2)
_diffrn_detector_area_resol_mean 10.00
_diffrn_measured_fraction_theta_full 0.985
_diffrn_measured_fraction_theta_max 0.985
_diffrn_measurement_device_type 'Rigaku RAXIS-RAPID'
_diffrn_measurement_method \w
_diffrn_radiation_monochromator graphite
_diffrn_radiation_source 'fine-focus sealed tube'
_diffrn_radiation_type MoK\a
_diffrn_radiation_wavelength 0.71075
_diffrn_reflns_av_R_equivalents 0.0339
_diffrn_reflns_av_sigmaI/netI 0.0317
_diffrn_reflns_limit_h_max 12
_diffrn_reflns_limit_h_min -12
_diffrn_reflns_limit_k_max 13
_diffrn_reflns_limit_k_min -13
_diffrn_reflns_limit_l_max 18
_diffrn_reflns_limit_l_min -18
_diffrn_reflns_number 12007
_diffrn_reflns_theta_full 27.47
_diffrn_reflns_theta_max 27.47
_diffrn_reflns_theta_min 3.05
_exptl_absorpt_coefficient_mu 6.475
_exptl_absorpt_correction_T_max 0.5637
_exptl_absorpt_correction_T_min 0.3575
_exptl_absorpt_correction_type numerical
_exptl_absorpt_process_details
;
    Higashi, T. (1999). Program for Absorption Correction.
    Rigaku Corporation, Tokyo, Japan.
;
_exptl_crystal_colour yellow
_exptl_crystal_density_diffrn 1.851
_exptl_crystal_density_method 'not measured'
_exptl_crystal_description block
_exptl_crystal_F_000 684
_exptl_crystal_size_max 0.20
_exptl_crystal_size_mid 0.10
_exptl_crystal_size_min 0.10
_refine_diff_density_max 1.126
_refine_diff_density_min -1.195
_refine_diff_density_rms 0.122
_refine_ls_extinction_coef 0.0007(2)
_refine_ls_extinction_expression Fc^*^=kFc[1+0.001xFc^2^\l^3^/sin(2\q)]^-1/4^
_refine_ls_extinction_method SHELXL
_refine_ls_goodness_of_fit_ref 1.039
_refine_ls_hydrogen_treatment constr
_refine_ls_matrix_type full
_refine_ls_number_parameters 299
_refine_ls_number_reflns 5701
_refine_ls_number_restraints 0
_refine_ls_restrained_S_all 1.039
_refine_ls_R_factor_all 0.0286
_refine_ls_R_factor_gt 0.0250
_refine_ls_shift/su_max 0.003
_refine_ls_shift/su_mean 0.000
_refine_ls_structure_factor_coef Fsqd
_refine_ls_weighting_details 'calc w=1/[\s^2^(Fo^2^)+(0.0322P)^2^+1.9677P] where P=(Fo^2^+2Fc^2^)/3'
_refine_ls_weighting_scheme calc
_refine_ls_wR_factor_gt 0.0600
_refine_ls_wR_factor_ref 0.0613
_reflns_number_gt 5284
_reflns_number_total 5701
_reflns_threshold_expression >2sigma(I)
_cod_data_source_file cg7012254-file016.cif
_cod_data_source_block UO2(NO3)2(L5e)2_(R=Neopentyl)
_cod_original_cell_volume 1264.3(6)
_cod_original_sg_symbol_H-M 'P -1       '
_cod_database_code 4503514

loop_
_symmetry_equiv_pos_as_xyz
'x, y, z'
'-x, -y, -z'

loop_
_atom_site_label
_atom_site_type_symbol
_atom_site_fract_x
_atom_site_fract_y
_atom_site_fract_z
_atom_site_U_iso_or_equiv
_atom_site_adp_type
_atom_site_occupancy
_atom_site_symmetry_multiplicity
_atom_site_calc_flag
_atom_site_refinement_flags
U1 U 1.258163(14) 0.684236(13) 0.746579(9) 0.02052(6) Uani 1 1 d .
O1 O 1.0835(3) 0.6339(3) 0.6630(2) 0.0302(6) Uani 1 1 d .
O2 O 1.4327(3) 0.7356(3) 0.8306(2) 0.0290(6) Uani 1 1 d .
O3 O 1.1322(3) 0.6859(3) 0.87539(19) 0.0284(6) Uani 1 1 d .
O4 O 1.3849(3) 0.6756(3) 0.61920(19) 0.0282(6) Uani 1 1 d .
O5 O 1.2634(4) 0.9301(3) 0.8170(2) 0.0372(7) Uani 1 1 d .
O6 O 1.3667(3) 0.9220(3) 0.6973(2) 0.0324(6) Uani 1 1 d .
O7 O 1.3771(4) 1.1323(3) 0.7737(3) 0.0489(9) Uani 1 1 d .
O8 O 1.2448(4) 0.4343(3) 0.6729(2) 0.0410(8) Uani 1 1 d .
O9 O 1.1368(4) 0.4435(3) 0.7900(2) 0.0372(7) Uani 1 1 d .
O10 O 1.1083(5) 0.2302(3) 0.7074(3) 0.0568(10) Uani 1 1 d .
N1 N 1.0552(3) 0.7247(3) 1.0132(2) 0.0215(6) Uani 1 1 d .
N2 N 1.4688(4) 0.6894(3) 0.4821(2) 0.0259(6) Uani 1 1 d .
N3 N 1.3368(4) 1.0004(4) 0.7629(2) 0.0303(7) Uani 1 1 d .
N4 N 1.1616(4) 0.3639(4) 0.7224(3) 0.0330(7) Uani 1 1 d .
C1 C 1.1603(4) 0.7515(4) 0.9625(3) 0.0239(7) Uani 1 1 d .
C2 C 1.3137(5) 0.8652(5) 1.0254(3) 0.0325(8) Uani 1 1 d .
H2A H 1.3916 0.8255 1.0269 0.039 Uiso 1 1 calc R
H2B H 1.3493 0.9555 1.0018 0.039 Uiso 1 1 calc R
C3 C 1.2843(5) 0.8973(7) 1.1234(3) 0.0583(16) Uani 1 1 d .
H3A H 1.3123 1.0040 1.1469 0.070 Uiso 1 1 calc R
H3B H 1.3467 0.8695 1.1700 0.070 Uiso 1 1 calc R
C4 C 1.1183(5) 0.8097(5) 1.1148(3) 0.0359(9) Uani 1 1 d .
H4A H 1.1035 0.7430 1.1583 0.043 Uiso 1 1 calc R
H4B H 1.0683 0.8756 1.1314 0.043 Uiso 1 1 calc R
C5 C 0.9007(4) 0.6059(4) 0.9771(3) 0.0224(7) Uani 1 1 d .
H5A H 0.8724 0.5601 1.0303 0.027 Uiso 1 1 calc R
H5B H 0.9028 0.5294 0.9252 0.027 Uiso 1 1 calc R
C6 C 0.7735(4) 0.6502(4) 0.9367(3) 0.0277(8) Uani 1 1 d .
C7 C 0.6247(5) 0.5068(5) 0.9022(4) 0.0417(10) Uani 1 1 d .
H7A H 0.6025 0.4652 0.9571 0.063 Uiso 1 1 calc R
H7B H 0.6367 0.4356 0.8528 0.063 Uiso 1 1 calc R
H7C H 0.5399 0.5282 0.8746 0.063 Uiso 1 1 calc R
C8 C 0.8072(6) 0.7144(6) 0.8511(4) 0.0421(10) Uani 1 1 d .
H8A H 0.8186 0.6428 0.8016 0.063 Uiso 1 1 calc R
H8B H 0.9023 0.8056 0.8727 0.063 Uiso 1 1 calc R
H8C H 0.7225 0.7360 0.8238 0.063 Uiso 1 1 calc R
C9 C 0.7550(6) 0.7597(5) 1.0155(4) 0.0445(11) Uani 1 1 d .
H9A H 0.7338 0.7166 1.0700 0.067 Uiso 1 1 calc R
H9B H 0.6697 0.7813 0.9891 0.067 Uiso 1 1 calc R
H9C H 0.8498 0.8514 1.0378 0.067 Uiso 1 1 calc R
C10 C 1.3633(4) 0.6778(4) 0.5324(3) 0.0250(7) Uani 1 1 d .
C11 C 1.2180(5) 0.6637(5) 0.4688(3) 0.0364(9) Uani 1 1 d .
H11A H 1.1870 0.7403 0.4974 0.044 Uiso 1 1 calc R
H11B H 1.1334 0.5650 0.4591 0.044 Uiso 1 1 calc R
C12 C 1.2590(6) 0.6850(6) 0.3741(4) 0.0476(11) Uani 1 1 d .
H12A H 1.2709 0.7834 0.3665 0.057 Uiso 1 1 calc R
H12B H 1.1781 0.6083 0.3187 0.057 Uiso 1 1 calc R
C13 C 1.4103(5) 0.6717(6) 0.3791(3) 0.0419(10) Uani 1 1 d .
H13A H 1.3933 0.5740 0.3401 0.050 Uiso 1 1 calc R
H13B H 1.4824 0.7499 0.3555 0.050 Uiso 1 1 calc R
C14 C 1.6159(5) 0.6894(4) 0.5205(3) 0.0275(8) Uani 1 1 d .
H14A H 1.6420 0.6344 0.4678 0.033 Uiso 1 1 calc R
H14B H 1.6043 0.6350 0.5713 0.033 Uiso 1 1 calc R
C15 C 1.7508(4) 0.8430(4) 0.5637(3) 0.0245(7) Uani 1 1 d .
C16 C 1.7741(5) 0.9349(4) 0.4894(3) 0.0339(9) Uani 1 1 d .
H16A H 1.7911 0.8817 0.4323 0.051 Uiso 1 1 calc R
H16B H 1.8635 1.0301 0.5180 0.051 Uiso 1 1 calc R
H16C H 1.6828 0.9518 0.4704 0.051 Uiso 1 1 calc R
C17 C 1.7239(5) 0.9257(4) 0.6531(3) 0.0324(8) Uani 1 1 d .
H17A H 1.6331 0.9434 0.6341 0.049 Uiso 1 1 calc R
H17B H 1.8136 1.0204 0.6824 0.049 Uiso 1 1 calc R
H17C H 1.7079 0.8661 0.7002 0.049 Uiso 1 1 calc R
C18 C 1.8931(5) 0.8162(5) 0.5944(4) 0.0431(11) Uani 1 1 d .
H18A H 1.9110 0.7631 0.5376 0.065 Uiso 1 1 calc R
H18B H 1.8770 0.7571 0.6418 0.065 Uiso 1 1 calc R
H18C H 1.9824 0.9112 0.6236 0.065 Uiso 1 1 calc R

loop_
_atom_site_aniso_label
_atom_site_aniso_U_11
_atom_site_aniso_U_22
_atom_site_aniso_U_33
_atom_site_aniso_U_23
_atom_site_aniso_U_13
_atom_site_aniso_U_12
U1 0.01827(8) 0.02443(8) 0.01793(7) 0.00452(5) 0.00691(5) 0.00767(5)
O1 0.0195(13) 0.0378(15) 0.0284(14) 0.0044(11) 0.0037(11) 0.0100(11)
O2 0.0215(13) 0.0352(14) 0.0271(14) 0.0074(11) 0.0050(10) 0.0096(11)
O3 0.0288(14) 0.0294(13) 0.0247(13) 0.0033(10) 0.0148(11) 0.0086(11)
O4 0.0299(14) 0.0325(14) 0.0244(14) 0.0081(11) 0.0135(11) 0.0127(11)
O5 0.0490(18) 0.0336(15) 0.0354(16) 0.0094(12) 0.0203(14) 0.0202(14)
O6 0.0423(16) 0.0293(14) 0.0304(15) 0.0103(11) 0.0183(13) 0.0154(12)
O7 0.067(2) 0.0301(16) 0.054(2) 0.0171(15) 0.0252(19) 0.0195(16)
O8 0.056(2) 0.0314(15) 0.0428(18) 0.0109(13) 0.0327(16) 0.0185(14)
O9 0.0543(19) 0.0264(14) 0.0381(17) 0.0110(12) 0.0314(15) 0.0160(13)
O10 0.079(3) 0.0276(16) 0.067(3) 0.0129(15) 0.045(2) 0.0158(16)
N1 0.0224(15) 0.0233(14) 0.0187(14) 0.0054(11) 0.0096(11) 0.0080(12)
N2 0.0289(16) 0.0220(14) 0.0224(15) 0.0050(11) 0.0095(13) 0.0057(12)
N3 0.0340(18) 0.0271(16) 0.0288(17) 0.0099(13) 0.0072(14) 0.0111(13)
N4 0.0392(19) 0.0245(16) 0.0341(19) 0.0101(13) 0.0196(15) 0.0073(14)
C1 0.0269(18) 0.0215(16) 0.0253(18) 0.0063(13) 0.0114(14) 0.0106(14)
C2 0.0259(19) 0.035(2) 0.032(2) 0.0059(16) 0.0126(16) 0.0075(16)
C3 0.030(2) 0.074(4) 0.028(2) -0.011(2) 0.0069(19) -0.011(2)
C4 0.031(2) 0.046(2) 0.0206(19) -0.0001(16) 0.0092(16) 0.0092(18)
C5 0.0210(16) 0.0202(16) 0.0243(17) 0.0067(13) 0.0077(13) 0.0058(13)
C6 0.0255(18) 0.0319(19) 0.0278(19) 0.0087(15) 0.0091(15) 0.0130(15)
C7 0.025(2) 0.043(2) 0.047(3) 0.009(2) 0.0036(18) 0.0076(17)
C8 0.044(3) 0.054(3) 0.040(3) 0.025(2) 0.012(2) 0.026(2)
C9 0.041(3) 0.050(3) 0.047(3) 0.002(2) 0.009(2) 0.029(2)
C10 0.0273(18) 0.0205(16) 0.0251(18) 0.0050(13) 0.0114(15) 0.0068(14)
C11 0.033(2) 0.041(2) 0.029(2) 0.0072(17) 0.0058(17) 0.0114(18)
C12 0.051(3) 0.060(3) 0.033(2) 0.019(2) 0.010(2) 0.021(2)
C13 0.043(3) 0.054(3) 0.0189(19) 0.0087(18) 0.0069(18) 0.011(2)
C14 0.035(2) 0.0224(17) 0.0291(19) 0.0066(14) 0.0179(16) 0.0122(15)
C15 0.0253(18) 0.0271(17) 0.0232(17) 0.0105(14) 0.0102(14) 0.0101(14)
C16 0.033(2) 0.032(2) 0.035(2) 0.0115(16) 0.0144(17) 0.0083(16)
C17 0.034(2) 0.033(2) 0.0258(19) 0.0029(15) 0.0087(16) 0.0108(16)
C18 0.034(2) 0.049(3) 0.056(3) 0.022(2) 0.016(2) 0.022(2)

loop_
_atom_type_symbol
_atom_type_description
_atom_type_scat_dispersion_real
_atom_type_scat_dispersion_imag
_atom_type_scat_source
C C 0.0033 0.0016 'International Tables Vol C Tables 4.2.6.8 and 6.1.1.4'
H H 0.0000 0.0000 'International Tables Vol C Tables 4.2.6.8 and 6.1.1.4'
N N 0.0061 0.0033 'International Tables Vol C Tables 4.2.6.8 and 6.1.1.4'
O O 0.0106 0.0060 'International Tables Vol C Tables 4.2.6.8 and 6.1.1.4'
U U -9.6767 9.6646 'International Tables Vol C Tables 4.2.6.8 and 6.1.1.4'

loop_
_geom_angle_atom_site_label_1
_geom_angle_atom_site_label_2
_geom_angle_atom_site_label_3
_geom_angle
O1 U1 O2 179.59(12)
O1 U1 O4 91.18(11)
O2 U1 O4 89.07(11)
O1 U1 O3 89.55(12)
O2 U1 O3 90.21(11)
O4 U1 O3 178.09(9)
O1 U1 O5 90.40(12)
O2 U1 O5 89.20(12)
O4 U1 O5 115.74(10)
O3 U1 O5 66.01(10)
O1 U1 O9 88.26(13)
O2 U1 O9 91.93(13)
O4 U1 O9 114.87(9)
O3 U1 O9 63.39(9)
O5 U1 O9 129.38(9)
O1 U1 O6 88.82(12)
O2 U1 O6 90.99(12)
O4 U1 O6 65.34(9)
O3 U1 O6 116.44(9)
O5 U1 O6 50.48(9)
O9 U1 O6 177.08(10)
O1 U1 O8 87.91(13)
O2 U1 O8 92.49(13)
O4 U1 O8 64.62(9)
O3 U1 O8 113.65(10)
O5 U1 O8 178.28(11)
O9 U1 O8 50.27(9)
O6 U1 O8 129.76(9)
O1 U1 N4 86.04(12)
O2 U1 N4 94.29(12)
O4 U1 N4 89.72(9)
O3 U1 N4 88.57(9)
O5 U1 N4 154.38(10)
O9 U1 N4 25.28(9)
O6 U1 N4 154.43(9)
O8 U1 N4 25.12(9)
O1 U1 N3 90.51(12)
O2 U1 N3 89.16(12)
O4 U1 N3 90.57(10)
O3 U1 N3 91.19(10)
O5 U1 N3 25.18(10)
O9 U1 N3 154.55(9)
O6 U1 N3 25.33(9)
O8 U1 N3 155.09(10)
N4 U1 N3 176.54(10)
C1 O3 U1 139.7(2)
C10 O4 U1 137.9(2)
N3 O5 U1 97.6(2)
N3 O6 U1 97.1(2)
N4 O8 U1 97.0(2)
N4 O9 U1 97.2(2)
C1 N1 C5 123.7(3)
C1 N1 C4 112.5(3)
C5 N1 C4 123.0(3)
C10 N2 C14 123.4(3)
C10 N2 C13 112.8(3)
C14 N2 C13 122.6(3)
O7 N3 O5 122.6(3)
O7 N3 O6 122.7(4)
O5 N3 O6 114.7(3)
O7 N3 U1 176.1(3)
O5 N3 U1 57.17(18)
O6 N3 U1 57.59(18)
O10 N4 O8 123.2(3)
O10 N4 O9 121.8(3)
O8 N4 O9 115.0(3)
O10 N4 U1 173.7(3)
O8 N4 U1 57.90(18)
O9 N4 U1 57.51(18)
O3 C1 N1 122.9(3)
O3 C1 C2 126.7(3)
N1 C1 C2 110.3(3)
C3 C2 C1 104.2(3)
C3 C2 H2A 110.9
C1 C2 H2A 110.9
C3 C2 H2B 110.9
C1 C2 H2B 110.9
H2A C2 H2B 108.9
C2 C3 C4 107.9(3)
C2 C3 H3A 110.1
C4 C3 H3A 110.1
C2 C3 H3B 110.1
C4 C3 H3B 110.1
H3A C3 H3B 108.4
N1 C4 C3 105.0(3)
N1 C4 H4A 110.7
C3 C4 H4A 110.7
N1 C4 H4B 110.7
C3 C4 H4B 110.7
H4A C4 H4B 108.8
N1 C5 C6 116.3(3)
N1 C5 H5A 108.2
C6 C5 H5A 108.2
N1 C5 H5B 108.2
C6 C5 H5B 108.2
H5A C5 H5B 107.4
C8 C6 C9 110.7(4)
C8 C6 C7 109.2(4)
C9 C6 C7 109.2(4)
C8 C6 C5 110.5(3)
C9 C6 C5 111.1(3)
C7 C6 C5 106.0(3)
C6 C7 H7A 109.5
C6 C7 H7B 109.5
H7A C7 H7B 109.5
C6 C7 H7C 109.5
H7A C7 H7C 109.5
H7B C7 H7C 109.5
C6 C8 H8A 109.5
C6 C8 H8B 109.5
H8A C8 H8B 109.5
C6 C8 H8C 109.5
H8A C8 H8C 109.5
H8B C8 H8C 109.5
C6 C9 H9A 109.5
C6 C9 H9B 109.5
H9A C9 H9B 109.5
C6 C9 H9C 109.5
H9A C9 H9C 109.5
H9B C9 H9C 109.5
O4 C10 N2 123.1(4)
O4 C10 C11 126.6(3)
N2 C10 C11 110.3(3)
C10 C11 C12 104.3(4)
C10 C11 H11A 110.9
C12 C11 H11A 110.9
C10 C11 H11B 110.9
C12 C11 H11B 110.9
H11A C11 H11B 108.9
C11 C12 C13 105.9(4)
C11 C12 H12A 110.6
C13 C12 H12A 110.6
C11 C12 H12B 110.6
C13 C12 H12B 110.6
H12A C12 H12B 108.7
N2 C13 C12 104.0(3)
N2 C13 H13A 111.0
C12 C13 H13A 111.0
N2 C13 H13B 111.0
C12 C13 H13B 111.0
H13A C13 H13B 109.0
N2 C14 C15 115.4(3)
N2 C14 H14A 108.4
C15 C14 H14A 108.4
N2 C14 H14B 108.4
C15 C14 H14B 108.4
H14A C14 H14B 107.5
C17 C15 C18 109.0(4)
C17 C15 C16 109.6(3)
C18 C15 C16 110.1(3)
C17 C15 C14 110.3(3)
C18 C15 C14 106.3(3)
C16 C15 C14 111.4(3)
C15 C16 H16A 109.5
C15 C16 H16B 109.5
H16A C16 H16B 109.5
C15 C16 H16C 109.5
H16A C16 H16C 109.5
H16B C16 H16C 109.5
C15 C17 H17A 109.5
C15 C17 H17B 109.5
H17A C17 H17B 109.5
C15 C17 H17C 109.5
H17A C17 H17C 109.5
H17B C17 H17C 109.5
C15 C18 H18A 109.5
C15 C18 H18B 109.5
H18A C18 H18B 109.5
C15 C18 H18C 109.5
H18A C18 H18C 109.5
H18B C18 H18C 109.5

loop_
_geom_bond_atom_site_label_1
_geom_bond_atom_site_label_2
_geom_bond_distance
U1 O1 1.761(3)
U1 O2 1.761(3)
U1 O4 2.382(3)
U1 O3 2.389(3)
U1 O5 2.507(3)
U1 O9 2.513(3)
U1 O6 2.515(3)
U1 O8 2.522(3)
U1 N4 2.955(3)
U1 N3 2.956(3)
O3 C1 1.251(4)
O4 C10 1.247(5)
O5 N3 1.269(5)
O6 N3 1.275(4)
O7 N3 1.215(4)
O8 N4 1.264(4)
O9 N4 1.272(4)
O10 N4 1.216(4)
N1 C1 1.325(4)
N1 C5 1.458(4)
N1 C4 1.466(5)
N2 C10 1.332(5)
N2 C14 1.459(5)
N2 C13 1.464(5)
C1 C2 1.507(5)
C2 C3 1.495(6)
C2 H2A 0.9900
C2 H2B 0.9900
C3 C4 1.488(6)
C3 H3A 0.9900
C3 H3B 0.9900
C4 H4A 0.9900
C4 H4B 0.9900
C5 C6 1.547(5)
C5 H5A 0.9900
C5 H5B 0.9900
C6 C8 1.522(6)
C6 C9 1.532(6)
C6 C7 1.536(6)
C7 H7A 0.9800
C7 H7B 0.9800
C7 H7C 0.9800
C8 H8A 0.9800
C8 H8B 0.9800
C8 H8C 0.9800
C9 H9A 0.9800
C9 H9B 0.9800
C9 H9C 0.9800
C10 C11 1.507(6)
C11 C12 1.514(6)
C11 H11A 0.9900
C11 H11B 0.9900
C12 C13 1.527(7)
C12 H12A 0.9900
C12 H12B 0.9900
C13 H13A 0.9900
C13 H13B 0.9900
C14 C15 1.539(5)
C14 H14A 0.9900
C14 H14B 0.9900
C15 C17 1.532(5)
C15 C18 1.533(6)
C15 C16 1.532(5)
C16 H16A 0.9800
C16 H16B 0.9800
C16 H16C 0.9800
C17 H17A 0.9800
C17 H17B 0.9800
C17 H17C 0.9800
C18 H18A 0.9800
C18 H18B 0.9800
C18 H18C 0.9800

loop_
_geom_torsion_atom_site_label_1
_geom_torsion_atom_site_label_2
_geom_torsion_atom_site_label_3
_geom_torsion_atom_site_label_4
_geom_torsion
O1 U1 O3 C1 -148.4(4)
O2 U1 O3 C1 31.3(4)
O4 U1 O3 C1 99(3)
O5 U1 O3 C1 -57.8(4)
O9 U1 O3 C1 123.3(4)
O6 U1 O3 C1 -59.9(4)
O8 U1 O3 C1 124.1(4)
N4 U1 O3 C1 125.5(4)
N3 U1 O3 C1 -57.9(4)
O1 U1 O4 C10 18.5(4)
O2 U1 O4 C10 -161.2(4)
O3 U1 O4 C10 131(3)
O5 U1 O4 C10 -72.5(4)
O9 U1 O4 C10 107.1(4)
O6 U1 O4 C10 -69.7(4)
O8 U1 O4 C10 105.6(4)
N4 U1 O4 C10 104.5(4)
N3 U1 O4 C10 -72.0(4)
O1 U1 O5 N3 -90.3(3)
O2 U1 O5 N3 89.7(3)
O4 U1 O5 N3 1.2(3)
O3 U1 O5 N3 -179.7(3)
O9 U1 O5 N3 -178.4(2)
O6 U1 O5 N3 -2.2(2)
O8 U1 O5 N3 -101(3)
N4 U1 O5 N3 -172.0(2)
O1 U1 O6 N3 93.7(2)
O2 U1 O6 N3 -86.0(2)
O4 U1 O6 N3 -174.5(3)
O3 U1 O6 N3 4.8(3)
O5 U1 O6 N3 2.2(2)
O9 U1 O6 N3 90.7(16)
O8 U1 O6 N3 180.0(2)
N4 U1 O6 N3 172.0(2)
O1 U1 O8 N4 -85.1(3)
O2 U1 O8 N4 94.8(3)
O4 U1 O8 N4 -177.4(3)
O3 U1 O8 N4 3.5(3)
O5 U1 O8 N4 -75(3)
O9 U1 O8 N4 4.3(2)
O6 U1 O8 N4 -171.9(2)
N3 U1 O8 N4 -171.8(2)
O1 U1 O9 N4 84.4(3)
O2 U1 O9 N4 -95.9(3)
O4 U1 O9 N4 -6.1(3)
O3 U1 O9 N4 174.8(3)
O5 U1 O9 N4 173.5(2)
O6 U1 O9 N4 87.4(16)
O8 U1 O9 N4 -4.3(2)
N3 U1 O9 N4 171.9(2)
U1 O5 N3 O7 -175.4(4)
U1 O5 N3 O6 3.7(4)
U1 O6 N3 O7 175.4(4)
U1 O6 N3 O5 -3.7(4)
O1 U1 N3 O7 178(100)
O2 U1 N3 O7 -2(4)
O4 U1 N3 O7 -91(4)
O3 U1 N3 O7 89(4)
O5 U1 N3 O7 88(4)
O9 U1 N3 O7 91(4)
O6 U1 N3 O7 -96(4)
O8 U1 N3 O7 -96(4)
N4 U1 N3 O7 175(4)
O1 U1 N3 O5 89.9(3)
O2 U1 N3 O5 -89.9(3)
O4 U1 N3 O5 -179.0(2)
O3 U1 N3 O5 0.3(2)
O9 U1 N3 O5 2.9(4)
O6 U1 N3 O5 176.0(4)
O8 U1 N3 O5 176.0(3)
N4 U1 N3 O5 86.3(15)
O1 U1 N3 O6 -86.2(2)
O2 U1 N3 O6 94.1(2)
O4 U1 N3 O6 5.0(2)
O3 U1 N3 O6 -175.7(2)
O5 U1 N3 O6 -176.0(4)
O9 U1 N3 O6 -173.2(2)
O8 U1 N3 O6 0.0(4)
N4 U1 N3 O6 -89.7(15)
U1 O8 N4 O10 172.6(4)
U1 O8 N4 O9 -7.3(4)
U1 O9 N4 O10 -172.6(4)
U1 O9 N4 O8 7.3(4)
O1 U1 N4 O10 -8(3)
O2 U1 N4 O10 171(3)
O4 U1 N4 O10 -99(3)
O3 U1 N4 O10 81(3)
O5 U1 N4 O10 74(3)
O9 U1 N4 O10 86(3)
O6 U1 N4 O10 -87(3)
O8 U1 N4 O10 -102(3)
N3 U1 N4 O10 -5(4)
O1 U1 N4 O8 93.5(3)
O2 U1 N4 O8 -86.7(3)
O4 U1 N4 O8 2.3(3)
O3 U1 N4 O8 -176.8(3)
O5 U1 N4 O8 176.2(3)
O9 U1 N4 O8 -172.2(4)
O6 U1 N4 O8 14.6(4)
N3 U1 N4 O8 97.1(15)
O1 U1 N4 O9 -94.3(3)
O2 U1 N4 O9 85.4(3)
O4 U1 N4 O9 174.5(3)
O3 U1 N4 O9 -4.7(3)
O5 U1 N4 O9 -11.7(4)
O6 U1 N4 O9 -173.2(2)
O8 U1 N4 O9 172.2(4)
N3 U1 N4 O9 -90.7(15)
U1 O3 C1 N1 178.0(2)
U1 O3 C1 C2 -4.2(6)
C5 N1 C1 O3 6.9(6)
C4 N1 C1 O3 176.9(4)
C5 N1 C1 C2 -171.2(3)
C4 N1 C1 C2 -1.2(5)
O3 C1 C2 C3 -175.7(4)
N1 C1 C2 C3 2.3(5)
C1 C2 C3 C4 -2.5(6)
C1 N1 C4 C3 -0.4(5)
C5 N1 C4 C3 169.6(4)
C2 C3 C4 N1 1.9(6)
C1 N1 C5 C6 -98.7(4)
C4 N1 C5 C6 92.4(4)
N1 C5 C6 C8 60.8(4)
N1 C5 C6 C9 -62.5(4)
N1 C5 C6 C7 179.0(3)
U1 O4 C10 N2 171.4(2)
U1 O4 C10 C11 -10.6(6)
C14 N2 C10 O4 4.8(5)
C13 N2 C10 O4 173.0(4)
C14 N2 C10 C11 -173.4(3)
C13 N2 C10 C11 -5.2(5)
O4 C10 C11 C12 176.0(4)
N2 C10 C11 C12 -5.8(5)
C10 C11 C12 C13 13.8(5)
C10 N2 C13 C12 13.9(5)
C14 N2 C13 C12 -177.8(3)
C11 C12 C13 N2 -16.6(5)
C10 N2 C14 C15 -95.6(4)
C13 N2 C14 C15 97.3(4)
N2 C14 C15 C17 64.8(4)
N2 C14 C15 C18 -177.2(3)
N2 C14 C15 C16 -57.3(4)
